data_4089510
loop_
_publ_author_name
'Honz\'i\<cek, Jan'
'Vinkl\'arek, Jarom\'ir'
'Erben, Milan'
'Lodinsk\'y, Jakub'
'Dost\'al, Libor'
'Pad\<elkov\'a, Zde\<nka'

_publ_section_title
;
 Toward the Synthesis of Indenyl Molybdenum Compound
 [(\h3-Ind)(\h5-Cp)Mo(CO)2]: Modified Compounds and Structure of a
 Previously Unrecognized Intermediate
;
_journal_issue 12
_journal_name_full Organometallics
_journal_page_first 3502
_journal_paper_doi 10.1021/om400305z
_journal_volume 32
_journal_year 2013
_chemical_formula_moiety 'C17 H27 B9 Mo O2 S'
_chemical_formula_sum 'C17 H27 B9 Mo O2 S'
_chemical_formula_weight 488.68
_space_group_IT_number 14
_space_group_name_Hall '-P 2ybc'
_space_group_name_H-M_alt 'P 1 21/c 1'
_symmetry_cell_setting monoclinic
_symmetry_space_group_name_Hall '-P 2ybc'
_symmetry_space_group_name_H-M 'P 1 21/c 1'
_atom_sites_solution_hydrogens geom
_atom_sites_solution_primary direct
_atom_sites_solution_secondary difmap
_audit_creation_method SHELXL-97
_cell_angle_alpha 90
_cell_angle_beta 95.912(5)
_cell_angle_gamma 90
_cell_formula_units_Z 4
_cell_length_a 17.6009(10)
_cell_length_b 8.4810(3)
_cell_length_c 14.8301(9)
_cell_measurement_reflns_used 15410
_cell_measurement_temperature 150(1)
_cell_measurement_theta_max 27.5
_cell_measurement_theta_min 1
_cell_volume 2202.0(2)
_computing_cell_refinement 'COLLECT and DENZO'
_computing_data_collection 'COLLECT (Hooft, 1998) and DENZO (Otwinowski & Minor, 1997)'
_computing_data_reduction 'COLLECT and DENZO'
_computing_molecular_graphics 'PLATON (Spek, 2003)'
_computing_publication_material 'SHELXL-97 (Sheldrick, 2008)'
_computing_structure_refinement 'SHELXL-97 (Sheldrick, 1997)'
_computing_structure_solution 'SIR92 (Altomare et al., 1994)'
_diffrn_ambient_temperature 150(1)
_diffrn_detector_area_resol_mean 9.091
_diffrn_measured_fraction_theta_full 0.982
_diffrn_measured_fraction_theta_max 0.982
_diffrn_measurement_device_type 'Bruker Nonius KappaCCD area detector'
_diffrn_measurement_method '\f and \w scans to fill the Ewald sphere'
_diffrn_radiation_monochromator graphite
_diffrn_radiation_source 'fine-focus sealed tube'
_diffrn_radiation_type MoK\a
_diffrn_radiation_wavelength 0.71073
_diffrn_reflns_av_R_equivalents 0.0389
_diffrn_reflns_av_sigmaI/netI 0.0367
_diffrn_reflns_limit_h_max 19
_diffrn_reflns_limit_h_min -22
_diffrn_reflns_limit_k_max 11
_diffrn_reflns_limit_k_min -9
_diffrn_reflns_limit_l_max 17
_diffrn_reflns_limit_l_min -19
_diffrn_reflns_number 15362
_diffrn_reflns_theta_full 27.36
_diffrn_reflns_theta_max 27.36
_diffrn_reflns_theta_min 2.33
_diffrn_standards_number 0
_exptl_absorpt_coefficient_mu 0.703
_exptl_absorpt_correction_T_max 0.920
_exptl_absorpt_correction_T_min 0.873
_exptl_absorpt_correction_type integration
_exptl_absorpt_process_details
;
Gaussian integration (Coppens, 1970)
;
_exptl_crystal_colour black
_exptl_crystal_density_diffrn 1.474
_exptl_crystal_density_method 'not measured'
_exptl_crystal_description block
_exptl_crystal_F_000 992
_exptl_crystal_size_max 0.24
_exptl_crystal_size_mid 0.23
_exptl_crystal_size_min 0.13
_refine_diff_density_max 0.459
_refine_diff_density_min -0.520
_refine_diff_density_rms 0.084
_refine_ls_extinction_method none
_refine_ls_goodness_of_fit_ref 1.113
_refine_ls_hydrogen_treatment constr
_refine_ls_matrix_type full
_refine_ls_number_parameters 271
_refine_ls_number_reflns 4884
_refine_ls_number_restraints 0
_refine_ls_restrained_S_all 1.113
_refine_ls_R_factor_all 0.0475
_refine_ls_R_factor_gt 0.0323
_refine_ls_shift/su_max 0.001
_refine_ls_shift/su_mean 0.000
_refine_ls_structure_factor_coef Fsqd
_refine_ls_weighting_details 'calc w=1/[\s^2^(Fo^2^)+(0.0215P)^2^+2.9005P] where P=(Fo^2^+2Fc^2^)/3'
_refine_ls_weighting_scheme calc
_refine_ls_wR_factor_gt 0.0666
_refine_ls_wR_factor_ref 0.0751
_reflns_number_gt 4045
_reflns_number_total 4884
_reflns_threshold_expression >2sigma(I)
_cod_data_source_file om400305z_si_002.cif
_cod_data_source_block 18
_cod_original_sg_symbol_H-M 'P 21/c'
_cod_database_code 4089510

loop_
_symmetry_equiv_pos_as_xyz
'x, y, z'
'-x, y+1/2, -z+1/2'
'-x, -y, -z'
'x, -y-1/2, z-1/2'

loop_
_atom_site_label
_atom_site_type_symbol
_atom_site_fract_x
_atom_site_fract_y
_atom_site_fract_z
_atom_site_U_iso_or_equiv
_atom_site_adp_type
_atom_site_occupancy
_atom_site_symmetry_multiplicity
_atom_site_calc_flag
_atom_site_refinement_flags
Mo1 Mo 0.725160(12) 0.07292(3) 0.883233(14) 0.01666(7) Uani 1 1 d .
S1 S 0.83926(4) -0.24552(8) 0.95352(4) 0.02137(15) Uani 1 1 d .
O2 O 0.73792(13) -0.0033(3) 1.08921(13) 0.0351(5) Uani 1 1 d .
O1 O 0.71125(13) 0.3993(3) 0.97564(15) 0.0376(5) Uani 1 1 d .
C25 C 0.71490(16) 0.2790(4) 0.94096(19) 0.0263(6) Uani 1 1 d .
C7 C 0.76225(14) 0.0846(3) 0.72978(17) 0.0201(5) Uani 1 1 d .
H7 H 0.7073 0.1133 0.6910 0.024 Uiso 1 1 d R
B2 B 0.81917(18) -0.0349(4) 0.6729(2) 0.0230(6) Uani 1 1 d .
H2 H 0.8046 -0.0836 0.6045 0.028 Uiso 1 1 d R
C8 C 0.77794(14) -0.0875(3) 0.76885(16) 0.0182(5) Uani 1 1 d .
H8 H 0.7347 -0.1812 0.7584 0.022 Uiso 1 1 d R
C15 C 0.60611(14) -0.1346(3) 0.78454(18) 0.0199(5) Uani 1 1 d .
C26 C 0.73436(16) 0.0230(3) 1.01249(19) 0.0251(6) Uani 1 1 d .
B9 B 0.83688(15) -0.0805(3) 0.86481(18) 0.0167(5) Uani 1 1 d .
C17 C 0.59925(15) 0.0403(3) 0.90351(19) 0.0239(6) Uani 1 1 d .
H17 H 0.5883 0.0768 0.9599 0.029 Uiso 1 1 d R
C22 C 0.60648(15) -0.2685(3) 0.72992(19) 0.0229(6) Uani 1 1 d .
B10 B 0.86148(16) 0.1195(3) 0.8873(2) 0.0195(6) Uani 1 1 d .
H10 H 0.8795 0.1687 0.9547 0.023 Uiso 1 1 d R
B4 B 0.92507(17) -0.0090(4) 0.8329(2) 0.0208(6) Uani 1 1 d .
H4 H 0.9809 -0.0425 0.8677 0.025 Uiso 1 1 d R
C20 C 0.57727(15) -0.0972(4) 0.59968(19) 0.0266(6) Uani 1 1 d .
H20 H 0.5674 -0.0875 0.5371 0.032 Uiso 1 1 d R
C14 C 0.59045(14) 0.0164(3) 0.74639(18) 0.0189(5) Uani 1 1 d .
C13 C 0.90487(17) -0.1619(4) 1.04206(19) 0.0305(7) Uani 1 1 d .
H13A H 0.9135 -0.2360 1.0910 0.037 Uiso 1 1 d R
H13B H 0.8838 -0.0665 1.0639 0.037 Uiso 1 1 d R
H13C H 0.9524 -0.1389 1.0183 0.037 Uiso 1 1 d R
C19 C 0.57743(14) 0.0387(3) 0.65351(19) 0.0224(6) Uani 1 1 d .
C18 C 0.59573(15) 0.1288(3) 0.82233(18) 0.0213(6) Uani 1 1 d .
H18 H 0.5968 0.2381 0.8178 0.026 Uiso 1 1 d R
C21 C 0.59111(15) -0.2457(3) 0.63694(19) 0.0262(6) Uani 1 1 d .
H21 H 0.5900 -0.3328 0.5987 0.031 Uiso 1 1 d R
B5 B 0.90668(18) 0.1829(4) 0.7904(2) 0.0243(7) Uani 1 1 d .
H5 H 0.9502 0.2763 0.7976 0.029 Uiso 1 1 d R
B11 B 0.80731(18) 0.2236(4) 0.7969(2) 0.0228(6) Uani 1 1 d .
H11 H 0.7868 0.3450 0.8041 0.027 Uiso 1 1 d R
B1 B 0.91320(17) 0.0216(4) 0.7138(2) 0.0221(6) Uani 1 1 d .
H1 H 0.9609 0.0091 0.6719 0.027 Uiso 1 1 d R
B3 B 0.87052(17) -0.1428(4) 0.7611(2) 0.0201(6) Uani 1 1 d .
H3 H 0.8896 -0.2643 0.7505 0.024 Uiso 1 1 d R
C16 C 0.62221(14) -0.1143(3) 0.88261(18) 0.0211(6) Uani 1 1 d .
H16 H 0.6436 -0.1889 0.9236 0.025 Uiso 1 1 d R
C23 C 0.56552(17) 0.2004(4) 0.6127(2) 0.0294(6) Uani 1 1 d .
H23A H 0.5238 0.2515 0.6378 0.035 Uiso 1 1 d R
H23B H 0.5540 0.1908 0.5482 0.035 Uiso 1 1 d R
H23C H 0.6111 0.2618 0.6257 0.035 Uiso 1 1 d R
C12 C 0.8979(2) -0.4050(4) 0.9202(2) 0.0369(7) Uani 1 1 d .
H12A H 0.9438 -0.3633 0.8998 0.044 Uiso 1 1 d R
H12B H 0.8703 -0.4636 0.8720 0.044 Uiso 1 1 d R
H12C H 0.9107 -0.4732 0.9712 0.044 Uiso 1 1 d R
C24 C 0.62321(18) -0.4289(3) 0.7700(2) 0.0336(7) Uani 1 1 d .
H24A H 0.6653 -0.4222 0.8165 0.040 Uiso 1 1 d R
H24B H 0.6360 -0.4999 0.7234 0.040 Uiso 1 1 d R
H24C H 0.5789 -0.4673 0.7956 0.040 Uiso 1 1 d R
B6 B 0.84122(18) 0.1666(4) 0.6921(2) 0.0254(7) Uani 1 1 d .
H6 H 0.8413 0.2498 0.6352 0.030 Uiso 1 1 d R

loop_
_atom_site_aniso_label
_atom_site_aniso_U_11
_atom_site_aniso_U_22
_atom_site_aniso_U_33
_atom_site_aniso_U_23
_atom_site_aniso_U_13
_atom_site_aniso_U_12
Mo1 0.01609(11) 0.01960(12) 0.01460(11) -0.00328(9) 0.00306(7) -0.00201(9)
S1 0.0230(3) 0.0228(3) 0.0183(3) 0.0033(2) 0.0021(3) -0.0021(3)
O2 0.0399(13) 0.0508(14) 0.0152(11) -0.0002(9) 0.0063(9) -0.0077(10)
O1 0.0480(14) 0.0281(12) 0.0366(13) -0.0141(10) 0.0047(10) -0.0015(10)
C25 0.0241(15) 0.0327(16) 0.0222(14) -0.0028(12) 0.0036(11) -0.0029(12)
C7 0.0181(12) 0.0265(14) 0.0161(12) 0.0010(10) 0.0042(10) 0.0018(11)
B2 0.0212(15) 0.0337(18) 0.0147(14) 0.0009(12) 0.0046(11) 0.0025(12)
C8 0.0163(12) 0.0234(13) 0.0150(12) -0.0012(10) 0.0018(9) -0.0006(10)
C15 0.0140(12) 0.0238(14) 0.0223(14) -0.0021(10) 0.0033(10) -0.0036(10)
C26 0.0223(14) 0.0280(15) 0.0256(16) -0.0065(11) 0.0052(11) -0.0038(11)
B9 0.0137(13) 0.0216(14) 0.0150(13) 0.0008(11) 0.0014(10) -0.0014(11)
C17 0.0171(13) 0.0332(16) 0.0223(14) -0.0072(11) 0.0060(10) -0.0032(11)
C22 0.0166(13) 0.0228(14) 0.0300(15) -0.0051(11) 0.0052(11) -0.0048(10)
B10 0.0165(14) 0.0211(15) 0.0203(15) -0.0013(11) -0.0001(11) -0.0027(11)
B4 0.0160(14) 0.0258(16) 0.0209(16) 0.0012(12) 0.0030(11) -0.0040(11)
C20 0.0204(13) 0.0394(17) 0.0196(14) -0.0033(12) -0.0002(10) -0.0041(12)
C14 0.0114(12) 0.0223(13) 0.0231(14) -0.0033(10) 0.0029(10) -0.0014(9)
C13 0.0326(17) 0.0372(17) 0.0203(15) 0.0054(12) -0.0045(12) -0.0065(13)
C19 0.0134(12) 0.0286(15) 0.0250(14) 0.0008(11) 0.0008(10) -0.0033(10)
C18 0.0175(13) 0.0189(13) 0.0276(15) -0.0050(11) 0.0032(11) -0.0005(10)
C21 0.0201(14) 0.0300(16) 0.0289(15) -0.0127(12) 0.0042(11) -0.0081(11)
B5 0.0221(16) 0.0240(16) 0.0272(17) 0.0021(12) 0.0048(13) -0.0057(12)
B11 0.0238(16) 0.0210(15) 0.0243(16) 0.0021(12) 0.0052(12) -0.0021(12)
B1 0.0172(15) 0.0301(17) 0.0195(15) 0.0046(12) 0.0046(11) 0.0002(12)
B3 0.0177(14) 0.0244(16) 0.0186(15) -0.0008(12) 0.0028(11) -0.0004(11)
C16 0.0171(13) 0.0249(14) 0.0215(14) 0.0012(10) 0.0033(10) -0.0039(10)
C23 0.0222(14) 0.0358(17) 0.0293(16) 0.0055(13) -0.0013(12) 0.0024(12)
C12 0.0465(19) 0.0295(17) 0.0355(18) 0.0060(13) 0.0083(14) 0.0127(14)
C24 0.0349(17) 0.0249(16) 0.0422(18) -0.0026(13) 0.0093(14) -0.0054(13)
B6 0.0224(16) 0.0293(17) 0.0258(17) 0.0073(13) 0.0089(13) 0.0031(13)

loop_
_atom_type_symbol
_atom_type_description
_atom_type_scat_dispersion_real
_atom_type_scat_dispersion_imag
_atom_type_scat_source
C C 0.0033 0.0016 'International Tables Vol C Tables 4.2.6.8 and 6.1.1.4'
H H 0.0000 0.0000 'International Tables Vol C Tables 4.2.6.8 and 6.1.1.4'
O O 0.0106 0.0060 'International Tables Vol C Tables 4.2.6.8 and 6.1.1.4'
B B 0.0013 0.0007 'International Tables Vol C Tables 4.2.6.8 and 6.1.1.4'
S S 0.1246 0.1234 'International Tables Vol C Tables 4.2.6.8 and 6.1.1.4'
Mo Mo -1.6832 0.6857 'International Tables Vol C Tables 4.2.6.8 and 6.1.1.4'

loop_
_exptl_crystal_face_index_h
_exptl_crystal_face_index_k
_exptl_crystal_face_index_l
_exptl_crystal_face_perp_dist
0 0 1 0.056
0 0 -1 0.064
0 -1 0 0.086
0 1 0 0.117
-1 0 0 0.081
1 0 0 0.106
-1 1 0 0.100
1 1 0 0.119

loop_
_geom_angle_atom_site_label_1
_geom_angle_atom_site_label_2
_geom_angle_atom_site_label_3
_geom_angle
C26 Mo1 C25 76.52(12)
C26 Mo1 C17 80.10(11)
C25 Mo1 C17 85.20(11)
C26 Mo1 B11 130.26(11)
C25 Mo1 B11 81.14(11)
C17 Mo1 B11 141.43(11)
C26 Mo1 B9 90.47(11)
C25 Mo1 B9 130.28(11)
C17 Mo1 B9 140.17(10)
B11 Mo1 B9 71.42(10)
C26 Mo1 C16 81.21(10)
C25 Mo1 C16 119.06(10)
C17 Mo1 C16 34.99(9)
B11 Mo1 C16 147.61(10)
B9 Mo1 C16 105.52(9)
C26 Mo1 C18 112.96(11)
C25 Mo1 C18 82.09(10)
C17 Mo1 C18 34.96(10)
B11 Mo1 C18 107.09(10)
B9 Mo1 C18 145.00(9)
C16 Mo1 C18 56.38(9)
C26 Mo1 B10 91.67(11)
C25 Mo1 B10 88.82(11)
C17 Mo1 B10 170.76(10)
B11 Mo1 B10 43.70(10)
B9 Mo1 B10 43.14(10)
C16 Mo1 B10 148.11(10)
C18 Mo1 B10 150.64(10)
C26 Mo1 C8 124.34(10)
C25 Mo1 C8 149.46(10)
C17 Mo1 C8 118.01(9)
B11 Mo1 C8 68.34(10)
B9 Mo1 C8 40.54(9)
C16 Mo1 C8 88.27(9)
C18 Mo1 C8 105.24(9)
B10 Mo1 C8 70.15(9)
C26 Mo1 C7 157.44(10)
C25 Mo1 C7 114.66(10)
C17 Mo1 C7 119.05(9)
B11 Mo1 C7 40.87(10)
B9 Mo1 C7 67.24(9)
C16 Mo1 C7 107.31(9)
C18 Mo1 C7 88.61(9)
B10 Mo1 C7 69.91(9)
C8 Mo1 C7 38.00(9)
C12 S1 C13 98.81(16)
C12 S1 B9 109.42(14)
C13 S1 B9 100.35(13)
O1 C25 Mo1 177.9(3)
C8 C7 B11 112.0(2)
C8 C7 B6 112.3(2)
B11 C7 B6 63.71(18)
C8 C7 B2 62.92(17)
B11 C7 B2 116.2(2)
B6 C7 B2 62.58(18)
C8 C7 Mo1 70.96(13)
B11 C7 Mo1 68.40(13)
B6 C7 Mo1 129.15(18)
B2 C7 Mo1 131.71(17)
C8 C7 H7 120.4
B11 C7 H7 119.2
B6 C7 H7 116.3
B2 C7 H7 113.7
Mo1 C7 H7 101.1
C7 B2 C8 55.02(15)
C7 B2 B3 102.9(2)
C8 B2 B3 58.72(16)
C7 B2 B1 104.2(2)
C8 B2 B1 104.2(2)
B3 B2 B1 59.83(17)
C7 B2 B6 58.47(17)
C8 B2 B6 102.8(2)
B3 B2 B6 107.1(2)
B1 B2 B6 60.06(18)
C7 B2 H2 125.8
C8 B2 H2 125.9
B3 B2 H2 122.8
B1 B2 H2 122.6
B6 B2 H2 122.5
C7 C8 B9 110.3(2)
C7 C8 B3 111.1(2)
B9 C8 B3 63.62(16)
C7 C8 B2 62.05(17)
B9 C8 B2 114.6(2)
B3 C8 B2 61.97(16)
C7 C8 Mo1 71.03(13)
B9 C8 Mo1 68.59(13)
B3 C8 Mo1 129.43(16)
B2 C8 Mo1 130.95(17)
C7 C8 H8 121.5
B9 C8 H8 120.3
B3 C8 H8 116.3
B2 C8 H8 114.5
Mo1 C8 H8 101.2
C22 C15 C14 121.1(2)
C22 C15 C16 131.4(3)
C14 C15 C16 107.5(2)
O2 C26 Mo1 177.9(3)
C8 B9 B10 108.2(2)
C8 B9 B4 105.5(2)
B10 B9 B4 61.35(17)
C8 B9 B3 59.21(15)
B10 B9 B3 110.4(2)
B4 B9 B3 59.62(16)
C8 B9 S1 121.67(18)
B10 B9 S1 125.53(18)
B4 B9 S1 118.30(18)
B3 B9 S1 112.91(18)
C8 B9 Mo1 70.87(13)
B10 B9 Mo1 69.31(13)
B4 B9 Mo1 126.52(18)
B3 B9 Mo1 127.46(17)
S1 B9 Mo1 106.14(12)
C18 C17 C16 107.1(2)
C18 C17 Mo1 77.39(15)
C16 C17 Mo1 77.33(15)
C18 C17 H17 126.4
C16 C17 H17 126.5
Mo1 C17 H17 111.8
C21 C22 C15 116.8(3)
C21 C22 C24 121.9(3)
C15 C22 C24 121.4(3)
B9 B10 B11 103.3(2)
B9 B10 B5 104.8(2)
B11 B10 B5 59.99(17)
B9 B10 B4 59.39(16)
B11 B10 B4 105.6(2)
B5 B10 B4 58.55(17)
B9 B10 Mo1 67.55(13)
B11 B10 Mo1 67.28(13)
B5 B10 Mo1 123.20(18)
B4 B10 Mo1 123.11(17)
B9 B10 H10 125.2
B11 B10 H10 125.0
B5 B10 H10 120.2
B4 B10 H10 120.0
Mo1 B10 H10 106.0
B5 B4 B3 108.0(2)
B5 B4 B1 60.73(18)
B3 B4 B1 59.66(17)
B5 B4 B9 106.1(2)
B3 B4 B9 60.43(16)
B1 B4 B9 107.4(2)
B5 B4 B10 60.30(17)
B3 B4 B10 109.4(2)
B1 B4 B10 109.9(2)
B9 B4 B10 59.27(16)
B5 B4 H4 121.9
B3 B4 H4 121.3
B1 B4 H4 120.9
B9 B4 H4 123.4
B10 B4 H4 120.6
C21 C20 C19 122.0(3)
C21 C20 H20 119.0
C19 C20 H20 119.0
C19 C14 C15 121.7(2)
C19 C14 C18 131.6(3)
C15 C14 C18 106.6(2)
S1 C13 H13A 109.4
S1 C13 H13B 109.7
H13A C13 H13B 109.5
S1 C13 H13C 109.3
H13A C13 H13C 109.5
H13B C13 H13C 109.5
C14 C19 C20 116.4(2)
C14 C19 C23 121.7(2)
C20 C19 C23 121.9(3)
C17 C18 C14 107.6(2)
C17 C18 Mo1 67.65(15)
C14 C18 Mo1 98.18(16)
C17 C18 H18 126.3
C14 C18 H18 126.2
Mo1 C18 H18 101.4
C20 C21 C22 122.0(3)
C20 C21 H21 119.1
C22 C21 H21 118.9
B4 B5 B6 107.6(2)
B4 B5 B1 59.98(17)
B6 B5 B1 59.75(18)
B4 B5 B11 107.6(2)
B6 B5 B11 60.22(18)
B1 B5 B11 107.9(2)
B4 B5 B10 61.15(17)
B6 B5 B10 109.4(2)
B1 B5 B10 110.0(2)
B11 B5 B10 60.00(17)
B4 B5 H5 122.0
B6 B5 H5 121.7
B1 B5 H5 121.5
B11 B5 H5 122.0
B10 B5 H5 120.0
C7 B11 B6 58.48(17)
C7 B11 B5 103.6(2)
B6 B11 B5 59.12(18)
C7 B11 B10 106.1(2)
B6 B11 B10 108.5(2)
B5 B11 B10 60.01(17)
C7 B11 Mo1 70.72(13)
B6 B11 Mo1 126.46(19)
B5 B11 Mo1 124.82(19)
B10 B11 Mo1 69.02(14)
C7 B11 H11 124.9
B6 B11 H11 118.7
B5 B11 H11 121.1
B10 B11 H11 122.8
Mo1 B11 H11 103.0
B3 B1 B2 60.02(17)
B3 B1 B6 107.2(2)
B2 B1 B6 59.98(18)
B3 B1 B4 60.01(17)
B2 B1 B4 108.1(2)
B6 B1 B4 106.9(2)
B3 B1 B5 107.1(2)
B2 B1 B5 107.8(2)
B6 B1 B5 59.52(18)
B4 B1 B5 59.30(17)
B3 B1 H1 122.0
B2 B1 H1 121.4
B6 B1 H1 122.5
B4 B1 H1 122.0
B5 B1 H1 122.3
C8 B3 B1 104.9(2)
C8 B3 B2 59.31(16)
B1 B3 B2 60.15(17)
C8 B3 B4 104.2(2)
B1 B3 B4 60.33(17)
B2 B3 B4 108.5(2)
C8 B3 B9 57.17(15)
B1 B3 B9 107.5(2)
B2 B3 B9 107.1(2)
B4 B3 B9 59.95(16)
C8 B3 H3 125.0
B1 B3 H3 122.4
B2 B3 H3 121.3
B4 B3 H3 122.2
B9 B3 H3 122.3
C17 C16 C15 107.2(2)
C17 C16 Mo1 67.68(14)
C15 C16 Mo1 98.64(16)
C17 C16 H16 126.3
C15 C16 H16 126.4
Mo1 C16 H16 101.0
C19 C23 H23A 109.6
C19 C23 H23B 109.3
H23A C23 H23B 109.5
C19 C23 H23C 109.5
H23A C23 H23C 109.5
H23B C23 H23C 109.5
S1 C12 H12A 109.6
S1 C12 H12B 109.5
H12A C12 H12B 109.5
S1 C12 H12C 109.4
H12A C12 H12C 109.5
H12B C12 H12C 109.5
C22 C24 H24A 109.6
C22 C24 H24B 109.6
H24A C24 H24B 109.5
C22 C24 H24C 109.2
H24A C24 H24C 109.5
H24B C24 H24C 109.5
C7 B6 B5 104.3(2)
C7 B6 B2 58.95(17)
B5 B6 B2 108.8(2)
C7 B6 B1 104.5(2)
B5 B6 B1 60.74(18)
B2 B6 B1 59.96(18)
C7 B6 B11 57.81(16)
B5 B6 B11 60.67(18)
B2 B6 B11 108.3(2)
B1 B6 B11 109.1(2)
C7 B6 H6 125.5
B5 B6 H6 122.0
B2 B6 H6 120.9
B1 B6 H6 121.8
B11 B6 H6 121.4

loop_
_geom_bond_atom_site_label_1
_geom_bond_atom_site_label_2
_geom_bond_distance
Mo1 C26 1.953(3)
Mo1 C25 1.963(3)
Mo1 C17 2.284(3)
Mo1 B11 2.397(3)
Mo1 B9 2.397(3)
Mo1 C16 2.409(3)
Mo1 C18 2.410(3)
Mo1 B10 2.426(3)
Mo1 C8 2.432(2)
Mo1 C7 2.433(2)
S1 C12 1.801(3)
S1 C13 1.802(3)
S1 B9 1.918(3)
O2 C26 1.155(3)
O1 C25 1.147(3)
C7 C8 1.584(4)
C7 B11 1.687(4)
C7 B6 1.699(4)
C7 B2 1.708(4)
C7 H7 1.0999
B2 C8 1.722(4)
B2 B3 1.767(4)
B2 B1 1.769(4)
B2 B6 1.770(5)
B2 H2 1.1000
C8 B9 1.673(4)
C8 B3 1.711(4)
C8 H8 1.1000
C15 C22 1.395(4)
C15 C14 1.416(4)
C15 C16 1.463(4)
B9 B10 1.773(4)
B9 B4 1.776(4)
B9 B3 1.784(4)
C17 C18 1.415(4)
C17 C16 1.416(4)
C17 H17 0.9301
C22 C21 1.391(4)
C22 C24 1.501(4)
B10 B11 1.795(4)
B10 B5 1.795(4)
B10 B4 1.810(4)
B10 H10 1.1000
B4 B5 1.763(4)
B4 B3 1.770(4)
B4 B1 1.776(4)
B4 H4 1.1000
C20 C21 1.386(4)
C20 C19 1.402(4)
C20 H20 0.9300
C14 C19 1.386(4)
C14 C18 1.471(4)
C13 H13A 0.9599
C13 H13B 0.9600
C13 H13C 0.9600
C19 C23 1.505(4)
C18 H18 0.9300
C21 H21 0.9300
B5 B6 1.767(5)
B5 B1 1.789(5)
B5 B11 1.795(4)
B5 H5 1.1000
B11 B6 1.787(4)
B11 H11 1.1000
B1 B3 1.764(4)
B1 B6 1.771(4)
B1 H1 1.0999
B3 H3 1.1000
C16 H16 0.9300
C23 H23A 0.9600
C23 H23B 0.9600
C23 H23C 0.9601
C12 H12A 0.9601
C12 H12B 0.9601
C12 H12C 0.9600
C24 H24A 0.9601
C24 H24B 0.9599
C24 H24C 0.9600
B6 H6 1.1000
